data_4322767
loop_
_publ_author_name
'Vincent J. Catalano'
'Ryan A. Heck'
'Chad E. Immoos'
'Anna \"Ohman'
'Michael G. Hill'

_publ_section_title
;
 Steric Modulation of Electrocatalytic Benzyl Alcohol Oxidation by
 [Ru(trpy)(R2dppi)(O)]2+ Complexes
;
_journal_name_full 'Inorganic Chemistry'
_journal_page_first 2150
_journal_page_last 2157
_journal_paper_doi 10.1021/ic971027v
_journal_volume 37
_journal_year 1998
_chemical_formula_sum 'C32.75 H25 Cl F6 N7 O0.5 P Ru'
_chemical_formula_weight 806.09
_chemical_name_common 1b
_chemical_name_systematic
; 
 ? 
;
_space_group_IT_number 2
_symmetry_cell_setting triclinic
_symmetry_space_group_name_Hall '-P 1'
_symmetry_space_group_name_H-M 'P -1'
_atom_sites_solution_hydrogens geom
_atom_sites_solution_primary direct
_atom_sites_solution_secondary difmap
_audit_creation_method SHELXL
_cell_angle_alpha 88.840(10)
_cell_angle_beta 74.250(10)
_cell_angle_gamma 73.270(10)
_cell_formula_units_Z 2
_cell_length_a 8.820(2)
_cell_length_b 13.580(2)
_cell_length_c 15.260(2)
_cell_measurement_reflns_used 23
_cell_measurement_temperature 193(2)
_cell_measurement_theta_max 12.50
_cell_measurement_theta_min 4.22
_cell_volume 1681.4(5)
_computing_cell_refinement 'Siemens XSCANS'
_computing_data_collection 'Siemens XSCANS'
_computing_data_reduction 'Siemens SHELXTL'
_computing_molecular_graphics 'Siemens SHELXTL'
_computing_publication_material 'Siemens SHELXTL'
_computing_structure_refinement 'SHELXL-93 (Sheldrick, 1993)'
_computing_structure_solution 'SHELXL-93 (Sheldrick, 1993)'
_diffrn_ambient_temperature 193(2)
_diffrn_measurement_device 'Siemens P4'
_diffrn_measurement_method '\w scans'
_diffrn_radiation_monochromator graphite
_diffrn_radiation_source 'fine-focus sealed tube'
_diffrn_radiation_type MoK\a
_diffrn_radiation_wavelength 0.71073
_diffrn_reflns_av_R_equivalents 0.0960
_diffrn_reflns_av_sigmaI/netI 0.0772
_diffrn_reflns_limit_h_max 1
_diffrn_reflns_limit_h_min -9
_diffrn_reflns_limit_k_max 14
_diffrn_reflns_limit_k_min -14
_diffrn_reflns_limit_l_max 16
_diffrn_reflns_limit_l_min -16
_diffrn_reflns_number 5528
_diffrn_reflns_theta_max 22.53
_diffrn_reflns_theta_min 2.03
_diffrn_standards_decay_% 1
_diffrn_standards_interval_count 98
_diffrn_standards_number 2
_exptl_absorpt_coefficient_mu 0.664
_exptl_absorpt_correction_T_max 0.99
_exptl_absorpt_correction_T_min 0.76
_exptl_absorpt_correction_type none
_exptl_crystal_colour Red
_exptl_crystal_density_diffrn 1.592
_exptl_crystal_description Plate
_exptl_crystal_F_000 809
_exptl_crystal_size_max .06
_exptl_crystal_size_mid .46
_exptl_crystal_size_min .39
_refine_diff_density_max 1.355
_refine_diff_density_min -0.944
_refine_diff_density_rms 0.127
_refine_ls_extinction_method none
_refine_ls_goodness_of_fit_all 1.065
_refine_ls_goodness_of_fit_obs 1.126
_refine_ls_hydrogen_treatment 'Riding model with fixed Uij'
_refine_ls_matrix_type full
_refine_ls_number_parameters 429
_refine_ls_number_reflns 4131
_refine_ls_number_restraints 32
_refine_ls_restrained_S_all 1.109
_refine_ls_restrained_S_obs 1.135
_refine_ls_R_factor_all 0.0958
_refine_ls_R_factor_obs 0.0693
_refine_ls_shift/esd_max -0.028
_refine_ls_shift/esd_mean 0.001
_refine_ls_structure_factor_coef Fsqd
_refine_ls_weighting_details 'w=1/[\s^2^(Fo^2^)+(0.1038P)^2^+6.7852P] where P=(Fo^2^+2Fc^2^)/3'
_refine_ls_weighting_scheme calc
_refine_ls_wR_factor_all 0.2011
_refine_ls_wR_factor_obs 0.1763
_reflns_number_observed 3328
_reflns_number_total 4407
_reflns_observed_criterion >2sigma(I)
_cod_data_source_file ic971027v_2.cif
_cod_data_source_block vjc177
_cod_depositor_comments
;
The following automatic conversions were performed:

'_refine_ls_weighting_scheme' value 'calc
w=1/[\s^2^(Fo^2^)+(0.1038P)^2^+6.7852P] where P=(Fo^2^+2Fc^2^)/3' was
changed to 'calc'. New tag '_refine_ls_weighting_details' was
created. The value of the new tag was set to
'w=1/[\s^2^(Fo^2^)+(0.1038P)^2^+6.7852P] where P=(Fo^2^+2Fc^2^)/3'.

Automatic conversion script
Id: cif_fix_values 3143 2015-03-26 13:38:13Z robertas 
;
_cod_original_formula_sum 'C32.75 H25 Cl F6 N7 O0.50 P Ru'
_cod_database_code 4322767

loop_
_symmetry_equiv_pos_as_xyz
'x, y, z'
'-x, -y, -z'

loop_
_atom_site_aniso_label
_atom_site_aniso_U_11
_atom_site_aniso_U_22
_atom_site_aniso_U_33
_atom_site_aniso_U_23
_atom_site_aniso_U_13
_atom_site_aniso_U_12
Ru1 0.0338(4) 0.0417(5) 0.0378(5) 0.0115(3) -0.0145(3) -0.0167(3)
Cl1 0.0470(13) 0.069(2) 0.0416(13) 0.0200(12) -0.0168(11) -0.0335(12)
N1 0.037(4) 0.050(5) 0.041(4) 0.016(4) -0.014(3) -0.015(4)
N2 0.039(4) 0.044(5) 0.033(4) 0.009(3) -0.009(3) -0.015(4)
N3 0.034(4) 0.047(5) 0.036(4) 0.018(3) -0.010(3) -0.017(4)
N4 0.032(4) 0.048(5) 0.051(5) 0.014(4) -0.020(4) -0.017(4)
N5 0.040(4) 0.040(4) 0.038(4) 0.011(4) -0.019(3) -0.021(3)
N6 0.043(4) 0.049(5) 0.038(4) 0.008(4) -0.015(4) -0.021(4)
N7 0.060(5) 0.051(5) 0.063(6) 0.029(4) -0.037(5) -0.034(4)
C1 0.045(6) 0.076(7) 0.045(6) 0.022(5) -0.018(5) -0.032(5)
C2 0.037(6) 0.095(9) 0.064(7) 0.040(7) -0.024(5) -0.037(6)
C3 0.044(6) 0.090(10) 0.084(9) 0.046(8) -0.029(6) -0.017(6)
C4 0.044(6) 0.065(7) 0.065(7) 0.020(6) -0.012(5) -0.006(5)
C5 0.039(5) 0.058(7) 0.045(6) 0.014(5) -0.012(4) -0.012(5)
C6 0.040(5) 0.044(6) 0.052(6) 0.011(5) -0.010(4) -0.013(5)
C7 0.061(7) 0.046(6) 0.053(6) 0.009(5) -0.015(5) -0.009(5)
C8 0.074(7) 0.046(6) 0.047(6) 0.003(5) -0.013(5) -0.023(6)
C9 0.052(6) 0.062(7) 0.040(6) 0.002(5) -0.009(5) -0.027(5)
C10 0.045(5) 0.047(6) 0.036(5) 0.010(4) -0.009(4) -0.024(5)
C11 0.036(5) 0.051(6) 0.033(5) 0.012(4) -0.008(4) -0.024(4)
C12 0.043(6) 0.056(6) 0.046(6) 0.006(5) -0.012(5) -0.023(5)
C13 0.039(6) 0.071(7) 0.054(6) 0.012(5) -0.017(5) -0.025(5)
C14 0.043(6) 0.065(7) 0.059(7) 0.031(6) -0.015(5) -0.015(5)
C15 0.038(5) 0.045(6) 0.057(6) 0.012(5) -0.017(5) -0.014(5)
C16 0.036(5) 0.043(6) 0.076(7) 0.009(5) -0.016(5) -0.018(5)
C17 0.066(7) 0.039(6) 0.097(10) 0.005(6) -0.018(7) -0.032(6)
C18 0.093(9) 0.057(7) 0.086(9) 0.002(6) -0.036(8) -0.037(7)
C19 0.083(8) 0.059(7) 0.053(7) 0.003(6) -0.026(6) -0.032(6)
C20 0.043(5) 0.047(6) 0.054(6) 0.009(5) -0.029(5) -0.018(4)
C21 0.044(5) 0.046(5) 0.031(5) 0.007(4) -0.016(4) -0.020(4)
C22 0.063(6) 0.062(7) 0.031(5) 0.002(5) -0.019(5) -0.023(5)
C23 0.063(6) 0.057(6) 0.035(5) 0.012(5) -0.010(5) -0.030(5)
C24 0.041(5) 0.053(6) 0.039(6) 0.018(5) -0.021(4) -0.023(5)
C25 0.060(6) 0.051(6) 0.047(6) 0.021(5) -0.029(5) -0.028(5)
C26 0.082(8) 0.046(6) 0.053(7) 0.014(5) -0.021(6) -0.031(6)
C27 0.111(10) 0.050(7) 0.071(8) 0.022(6) -0.042(8) -0.029(7)
C28 0.115(11) 0.055(8) 0.097(10) 0.031(7) -0.061(9) -0.054(8)
C29 0.069(7) 0.065(8) 0.077(8) 0.041(7) -0.049(6) -0.040(6)
C30 0.095(10) 0.054(7) 0.102(10) 0.004(7) 0.021(8) -0.043(7)
C31 0.069(8) 0.083(9) 0.106(10) 0.050(8) -0.035(7) -0.053(7)
P1 0.100(3) 0.044(2) 0.056(2) 0.0006(14) -0.015(2) -0.023(2)
F1 0.171(7) 0.119(5) 0.128(5) 0.010(4) -0.022(4) -0.053(4)
F2 0.171(7) 0.119(5) 0.128(5) 0.010(4) -0.022(4) -0.053(4)
F3 0.171(7) 0.119(5) 0.128(5) 0.010(4) -0.022(4) -0.053(4)
F4 0.171(7) 0.119(5) 0.128(5) 0.010(4) -0.022(4) -0.053(4)
F5 0.171(7) 0.119(5) 0.128(5) 0.010(4) -0.022(4) -0.053(4)
F6 0.171(7) 0.119(5) 0.128(5) 0.010(4) -0.022(4) -0.053(4)
F1A 0.171(7) 0.119(5) 0.128(5) 0.010(4) -0.022(4) -0.053(4)
F2A 0.171(7) 0.119(5) 0.128(5) 0.010(4) -0.022(4) -0.053(4)
F3A 0.171(7) 0.119(5) 0.128(5) 0.010(4) -0.022(4) -0.053(4)
F4A 0.171(7) 0.119(5) 0.128(5) 0.010(4) -0.022(4) -0.053(4)
F5A 0.171(7) 0.119(5) 0.128(5) 0.010(4) -0.022(4) -0.053(4)
F6A 0.171(7) 0.119(5) 0.128(5) 0.010(4) -0.022(4) -0.053(4)

loop_
_atom_site_label
_atom_site_type_symbol
_atom_site_fract_x
_atom_site_fract_y
_atom_site_fract_z
_atom_site_U_iso_or_equiv
_atom_site_thermal_displace_type
_atom_site_occupancy
_atom_site_calc_flag
_atom_site_refinement_flags
_atom_site_disorder_group
Ru1 Ru 0.58376(9) 0.60266(6) 0.71960(5) 0.0358(3) Uani 1 d . .
Cl1 Cl 0.7414(3) 0.6341(2) 0.5697(2) 0.0484(6) Uani 1 d . .
N1 N 0.8036(9) 0.5132(6) 0.7383(5) 0.041(2) Uani 1 d . .
N2 N 0.6001(9) 0.4713(6) 0.6622(5) 0.038(2) Uani 1 d . .
N3 N 0.3762(8) 0.6448(6) 0.6725(5) 0.038(2) Uani 1 d . .
N4 N 0.5398(8) 0.7391(6) 0.8035(5) 0.041(2) Uani 1 d . .
N5 N 0.4572(8) 0.5702(5) 0.8412(5) 0.036(2) Uani 1 d . .
N6 N 0.4275(9) 0.4775(6) 0.8499(5) 0.041(2) Uani 1 d . .
N7 N 0.1926(10) 0.3429(6) 1.0072(6) 0.051(2) Uani 1 d . .
C1 C 0.9096(11) 0.5410(9) 0.7735(6) 0.051(3) Uani 1 d . .
H1A H 0.8841(11) 0.6093(9) 0.7941(6) 0.062 Uiso 1 calc R .
C2 C 1.0551(12) 0.4727(10) 0.7807(7) 0.060(3) Uani 1 d . .
H2A H 1.1244(12) 0.4944(10) 0.8071(7) 0.072 Uiso 1 calc R .
C3 C 1.0955(13) 0.3722(11) 0.7483(8) 0.071(4) Uani 1 d . .
H3A H 1.1936(13) 0.3252(11) 0.7519(8) 0.085 Uiso 1 calc R .
C4 C 0.9913(12) 0.3412(9) 0.7106(8) 0.061(3) Uani 1 d . .
H4A H 1.0177(12) 0.2733(9) 0.6884(8) 0.074 Uiso 1 calc R .
C5 C 0.8465(11) 0.4123(8) 0.7059(6) 0.048(2) Uani 1 d . .
C6 C 0.7261(11) 0.3873(7) 0.6659(7) 0.046(2) Uani 1 d . .
C7 C 0.7281(13) 0.2921(8) 0.6343(7) 0.055(3) Uani 1 d . .
H7A H 0.8141(13) 0.2341(8) 0.6363(7) 0.067 Uiso 1 calc R .
C8 C 0.6039(14) 0.2826(8) 0.5999(7) 0.055(3) Uani 1 d . .
H8A H 0.6033(14) 0.2182(8) 0.5808(7) 0.066 Uiso 1 calc R .
C9 C 0.4785(12) 0.3710(8) 0.5941(6) 0.049(2) Uani 1 d . .
H9A H 0.3960(12) 0.3667(8) 0.5685(6) 0.059 Uiso 1 calc R .
C10 C 0.4792(11) 0.4649(7) 0.6269(6) 0.041(2) Uani 1 d . .
C11 C 0.3554(10) 0.5647(7) 0.6296(6) 0.038(2) Uani 1 d . .
C12 C 0.2275(11) 0.5792(8) 0.5905(6) 0.046(2) Uani 1 d . .
H12A H 0.2155(11) 0.5240(8) 0.5606(6) 0.056 Uiso 1 calc R .
C13 C 0.1182(12) 0.6752(8) 0.5959(7) 0.052(3) Uani 1 d . .
H13A H 0.0293(12) 0.6856(8) 0.5716(7) 0.062 Uiso 1 calc R .
C14 C 0.1418(12) 0.7557(9) 0.6377(7) 0.056(3) Uani 1 d . .
H14A H 0.0710(12) 0.8218(9) 0.6398(7) 0.067 Uiso 1 calc R .
C15 C 0.2695(11) 0.7391(7) 0.6764(7) 0.046(2) Uani 1 d . .
H15A H 0.2826(11) 0.7941(7) 0.7058(7) 0.055 Uiso 1 calc R .
C16 C 0.5860(11) 0.8264(7) 0.7843(7) 0.051(3) Uani 1 d . .
C17 C 0.5426(14) 0.9048(8) 0.8515(9) 0.065(3) Uani 1 d . .
H17A H 0.5813(14) 0.9616(8) 0.8373(9) 0.078 Uiso 1 calc R .
C18 C 0.4470(16) 0.9019(9) 0.9362(9) 0.073(3) Uani 1 d . .
H18A H 0.4146(16) 0.9569(9) 0.9792(9) 0.087 Uiso 1 calc R .
C19 C 0.3995(14) 0.8147(8) 0.9565(7) 0.061(3) Uani 1 d . .
H19A H 0.3356(14) 0.8088(8) 1.0147(7) 0.073 Uiso 1 calc R .
C20 C 0.4467(11) 0.7362(7) 0.8907(7) 0.044(2) Uani 1 d . .
C21 C 0.4010(11) 0.6418(7) 0.9112(6) 0.038(2) Uani 1 d . .
C22 C 0.3051(12) 0.6222(8) 0.9957(6) 0.050(2) Uani 1 d . .
H22A H 0.2646(12) 0.6711(8) 1.0446(6) 0.060 Uiso 1 calc R .
C23 C 0.2726(12) 0.5291(8) 1.0042(6) 0.050(2) Uani 1 d . .
H23A H 0.2077(12) 0.5138(8) 1.0586(6) 0.059 Uiso 1 calc R .
C24 C 0.3386(11) 0.4587(7) 0.9297(6) 0.041(2) Uani 1 d . .
C25 C 0.3100(12) 0.3558(8) 0.9342(7) 0.047(2) Uani 1 d . .
C26 C 0.3944(14) 0.2799(8) 0.8660(7) 0.057(3) Uani 1 d . .
H26A H 0.4775(14) 0.2900(8) 0.8174(7) 0.069 Uiso 1 calc R .
C27 C 0.3547(17) 0.1880(9) 0.8703(9) 0.073(3) Uani 1 d . .
H27A H 0.4107(17) 0.1350(9) 0.8253(9) 0.088 Uiso 1 calc R .
C28 C 0.2295(18) 0.1780(9) 0.9435(10) 0.077(4) Uani 1 d . .
H28A H 0.1957(18) 0.1189(9) 0.9461(10) 0.092 Uiso 1 calc R .
C29 C 0.1537(14) 0.2541(9) 1.0128(8) 0.060(3) Uani 1 d . .
C30 C 0.6801(16) 0.8373(9) 0.6895(9) 0.089(4) Uani 1 d . .
H30A H 0.6993(16) 0.7763(9) 0.6524(9) 0.133 Uiso 1 calc R .
H30B H 0.7838(16) 0.8466(9) 0.6900(9) 0.133 Uiso 1 calc R .
H30C H 0.6180(16) 0.8959(9) 0.6651(9) 0.133 Uiso 1 calc R .
C31 C 0.0265(14) 0.2424(10) 1.0961(9) 0.078(4) Uani 1 d . .
H31A H -0.0109(14) 0.3037(10) 1.1358(9) 0.117 Uiso 1 calc R .
H31B H 0.0733(14) 0.1843(10) 1.1271(9) 0.117 Uiso 1 calc R .
H31C H -0.0649(14) 0.2318(10) 1.0790(9) 0.117 Uiso 1 calc R .
C1S C 1.9166(32) 0.0061(22) 0.5128(20) 0.086(8) Uiso 0.50 d PD .
O1S O 1.6277(54) 0.0240(32) 0.5180(29) 0.224(16) Uiso 0.50 d P .
C2S C 1.7997(52) -0.0171(32) 0.4803(28) 0.136(13) Uiso 0.50 d PD .
C3S C 1.5000 0.0000 0.5000 0.125(17) Uiso 0.50 d SPD .
C4S C 1.3348(41) 0.1083(25) 0.5551(24) 0.120(11) Uiso 0.50 d PD .
P1 P 0.9454(5) 0.0606(2) 0.8054(2) 0.0677(9) Uani 1 d D .
F1 F 0.8137(26) 0.0204(16) 0.8739(13) 0.141(2) Uani 0.50 d PD .
F2 F 0.9037(38) 0.1771(15) 0.8392(17) 0.141(2) Uani 0.50 d PD .
F3 F 1.0268(33) 0.1013(18) 0.7123(14) 0.141(2) Uani 0.50 d PD .
F4 F 1.1132(24) 0.0943(16) 0.7713(16) 0.141(2) Uani 0.50 d PD .
F5 F 0.9953(29) -0.0483(13) 0.7582(14) 0.141(2) Uani 0.50 d PD .
F6 F 1.1112(24) -0.0114(15) 0.8039(15) 0.141(2) Uani 0.50 d PD .
F1A F 0.9775(28) 0.0402(16) 0.8993(12) 0.141(2) Uani 0.50 d PD .
F2A F 0.7616(23) 0.1015(17) 0.8048(15) 0.141(2) Uani 0.50 d PD .
F3A F 0.8218(29) 0.1740(15) 0.8191(17) 0.141(2) Uani 0.50 d PD .
F4A F 0.9477(33) 0.0858(19) 0.7043(13) 0.141(2) Uani 0.50 d PD .
F5A F 0.9419(36) 0.1522(16) 0.8686(16) 0.141(2) Uani 0.50 d PD .
F6A F 0.8559(30) 0.0476(17) 0.7326(15) 0.141(2) Uani 0.50 d PD .

loop_
_atom_type_symbol
_atom_type_description
_atom_type_scat_dispersion_real
_atom_type_scat_dispersion_imag
_atom_type_scat_source
C C 0.0033 0.0016 'International Tables Vol C Tables 4.2.6.8 and 6.1.1.4'
H H 0.0000 0.0000 'International Tables Vol C Tables 4.2.6.8 and 6.1.1.4'
N N 0.0061 0.0033 'International Tables Vol C Tables 4.2.6.8 and 6.1.1.4'
O O 0.0106 0.0060 'International Tables Vol C Tables 4.2.6.8 and 6.1.1.4'
Cl Cl 0.1484 0.1585 'International Tables Vol C Tables 4.2.6.8 and 6.1.1.4'
Ru Ru -1.2594 0.8363 'International Tables Vol C Tables 4.2.6.8 and 6.1.1.4'
F F 0.0171 0.0103 'International Tables Vol C Tables 4.2.6.8 and 6.1.1.4'
P P 0.1023 0.0942 'International Tables Vol C Tables 4.2.6.8 and 6.1.1.4'

loop_
_geom_angle_atom_site_label_1
_geom_angle_atom_site_label_2
_geom_angle_atom_site_label_3
_geom_angle
_geom_angle_site_symmetry_1
_geom_angle_site_symmetry_3
_geom_angle_publ_flag
N2 Ru1 N5 92.4(3) . . ?
N2 Ru1 N1 79.8(3) . . ?
N5 Ru1 N1 91.6(3) . . ?
N2 Ru1 N3 79.6(3) . . ?
N5 Ru1 N3 92.4(3) . . ?
N1 Ru1 N3 159.1(3) . . ?
N2 Ru1 N4 170.1(3) . . ?
N5 Ru1 N4 77.6(3) . . ?
N1 Ru1 N4 101.0(3) . . ?
N3 Ru1 N4 99.9(3) . . ?
N2 Ru1 Cl1 85.2(2) . . ?
N5 Ru1 Cl1 177.5(2) . . ?
N1 Ru1 Cl1 87.3(2) . . ?
N3 Ru1 Cl1 87.9(2) . . ?
N4 Ru1 Cl1 104.8(2) . . ?
C1 N1 C5 117.3(8) . . ?
C1 N1 Ru1 129.0(7) . . ?
C5 N1 Ru1 113.6(6) . . ?
C10 N2 C6 121.9(8) . . ?
C10 N2 Ru1 118.9(6) . . ?
C6 N2 Ru1 118.9(6) . . ?
C15 N3 C11 118.9(8) . . ?
C15 N3 Ru1 128.1(6) . . ?
C11 N3 Ru1 112.9(6) . . ?
C16 N4 C20 115.9(8) . . ?
C16 N4 Ru1 131.4(7) . . ?
C20 N4 Ru1 112.7(6) . . ?
C21 N5 N6 121.9(7) . . ?
C21 N5 Ru1 119.2(5) . . ?
N6 N5 Ru1 118.9(5) . . ?
C24 N6 N5 118.1(7) . . ?
C29 N7 C25 119.2(10) . . ?
N1 C1 C2 123.0(11) . . ?
C3 C2 C1 118.8(10) . . ?
C4 C3 C2 119.9(10) . . ?
C3 C4 C5 118.9(11) . . ?
N1 C5 C4 122.1(9) . . ?
N1 C5 C6 114.6(8) . . ?
C4 C5 C6 123.4(10) . . ?
N2 C6 C7 119.1(9) . . ?
N2 C6 C5 112.7(8) . . ?
C7 C6 C5 128.2(9) . . ?
C8 C7 C6 120.5(10) . . ?
C7 C8 C9 119.2(9) . . ?
C10 C9 C8 118.9(9) . . ?
N2 C10 C9 120.4(9) . . ?
N2 C10 C11 113.0(8) . . ?
C9 C10 C11 126.6(8) . . ?
N3 C11 C12 121.1(8) . . ?
N3 C11 C10 115.4(7) . . ?
C12 C11 C10 123.6(9) . . ?
C13 C12 C11 119.6(9) . . ?
C12 C13 C14 119.0(9) . . ?
C15 C14 C13 120.2(10) . . ?
N3 C15 C14 121.2(9) . . ?
N4 C16 C17 120.5(10) . . ?
N4 C16 C30 118.8(9) . . ?
C17 C16 C30 120.6(9) . . ?
C18 C17 C16 122.8(10) . . ?
C17 C18 C19 117.2(11) . . ?
C18 C19 C20 119.7(11) . . ?
N4 C20 C19 123.8(9) . . ?
N4 C20 C21 115.5(8) . . ?
C19 C20 C21 120.7(9) . . ?
N5 C21 C22 119.9(8) . . ?
N5 C21 C20 114.8(8) . . ?
C22 C21 C20 125.3(9) . . ?
C23 C22 C21 118.3(9) . . ?
C22 C23 C24 118.3(9) . . ?
N6 C24 C23 123.4(8) . . ?
N6 C24 C25 115.3(8) . . ?
C23 C24 C25 121.3(8) . . ?
N7 C25 C26 122.1(9) . . ?
N7 C25 C24 116.2(9) . . ?
C26 C25 C24 121.6(9) . . ?
C25 C26 C27 119.3(11) . . ?
C28 C27 C26 117.7(12) . . ?
C29 C28 C27 121.0(10) . . ?
N7 C29 C28 120.4(11) . . ?
N7 C29 C31 117.2(11) . . ?
C28 C29 C31 122.4(10) . . ?
C2S C1S C1S 139.7(39) . 2_956 ?
C3S O1S C2S 131.2(35) . . ?
C1S C2S O1S 124.9(37) . . ?
O1S C3S O1S 180.000(6) . 2_856 ?
O1S C3S C4S 100.3(21) . . ?
O1S C3S C4S 79.7(21) 2_856 . ?
O1S C3S C4S 79.7(21) . 2_856 ?
O1S C3S C4S 100.3(21) 2_856 2_856 ?
C4S C3S C4S 180.000(4) . 2_856 ?
F6 P1 F1A 64.5(11) . . ?
F6 P1 F5 62.1(11) . . ?
F1A P1 F5 104.0(12) . . ?
F6 P1 F1 107.2(12) . . ?
F1A P1 F1 66.0(11) . . ?
F5 P1 F1 82.9(11) . . ?
F6 P1 F2A 161.4(12) . . ?
F1A P1 F2A 116.4(12) . . ?
F5 P1 F2A 101.0(12) . . ?
F1 P1 F2A 60.5(11) . . ?
F6 P1 F6A 121.3(12) . . ?
F1A P1 F6A 151.1(12) . . ?
F5 P1 F6A 63.4(11) . . ?
F1 P1 F6A 86.0(13) . . ?
F2A P1 F6A 48.2(10) . . ?
F6 P1 F4A 107.6(13) . . ?
F1A P1 F4A 168.3(13) . . ?
F5 P1 F4A 78.1(12) . . ?
F1 P1 F4A 125.6(13) . . ?
F2A P1 F4A 73.9(13) . . ?
F6A P1 F4A 40.1(10) . . ?
F6 P1 F3 89.2(13) . . ?
F1A P1 F3 138.0(14) . . ?
F5 P1 F3 89.7(12) . . ?
F1 P1 F3 155.9(14) . . ?
F2A P1 F3 98.9(13) . . ?
F6A P1 F3 70.3(12) . . ?
F4A P1 F3 30.3(11) . . ?
F6 P1 F5A 99.5(13) . . ?
F1A P1 F5A 59.7(11) . . ?
F5 P1 F5A 160.6(13) . . ?
F1 P1 F5A 98.1(13) . . ?
F2A P1 F5A 96.2(13) . . ?
F6A P1 F5A 135.9(13) . . ?
F4A P1 F5A 115.6(13) . . ?
F3 P1 F5A 96.4(13) . . ?
F6 P1 F2 118.5(14) . . ?
F1A P1 F2 83.1(12) . . ?
F5 P1 F2 171.6(13) . . ?
F1 P1 F2 104.3(14) . . ?
F2A P1 F2 79.4(13) . . ?
F6A P1 F2 112.3(13) . . ?
F4A P1 F2 94.1(13) . . ?
F3 P1 F2 81.9(13) . . ?
F5A P1 F2 24.2(12) . . ?
F6 P1 F3A 149.9(13) . . ?
F1A P1 F3A 103.9(12) . . ?
F5 P1 F3A 146.0(13) . . ?
F1 P1 F3A 91.1(12) . . ?
F2A P1 F3A 48.5(10) . . ?
F6A P1 F3A 82.8(13) . . ?
F4A P1 F3A 78.5(13) . . ?
F3 P1 F3A 82.3(13) . . ?
F5A P1 F3A 53.4(12) . . ?
F2 P1 F3A 31.8(12) . . ?
F6 P1 F4 57.8(11) . . ?
F1A P1 F4 89.6(12) . . ?
F5 P1 F4 103.0(11) . . ?
F1 P1 F4 155.6(13) . . ?
F2A P1 F4 138.6(12) . . ?
F6A P1 F4 118.0(12) . . ?
F4A P1 F4 78.7(12) . . ?
F3 P1 F4 48.5(11) . . ?
F5A P1 F4 68.6(13) . . ?
F2 P1 F4 72.2(14) . . ?
F3A P1 F4 96.2(12) . . ?
P1 F1 F2A 59.8(10) . . ?
P1 F1 F1A 56.5(9) . . ?
F2A F1 F1A 107.9(15) . . ?
F5A F2 F3A 136.1(58) . . ?
F5A F2 P1 77.6(27) . . ?
F3A F2 P1 74.6(20) . . ?
F4A F3 F4 141.6(27) . . ?
F4A F3 P1 74.4(20) . . ?
F4 F3 P1 67.7(11) . . ?
F3 F4 F6 99.4(17) . . ?
F3 F4 P1 63.9(11) . . ?
F6 F4 P1 57.1(9) . . ?
P1 F5 F6 57.5(9) . . ?
P1 F5 F6A 58.9(9) . . ?
F6 F5 F6A 112.8(13) . . ?
P1 F6 F4 65.2(10) . . ?
P1 F6 F5 60.4(10) . . ?
F4 F6 F5 107.0(16) . . ?
P1 F6 F1A 58.8(10) . . ?
F4 F6 F1A 90.5(15) . . ?
F5 F6 F1A 99.1(15) . . ?
P1 F1A F5A 61.4(9) . . ?
P1 F1A F6 56.6(9) . . ?
F5A F1A F6 95.4(15) . . ?
P1 F1A F1 57.5(9) . . ?
F5A F1A F1 93.8(16) . . ?
F6 F1A F1 96.1(14) . . ?
F6A F2A F3A 108.7(20) . . ?
F6A F2A P1 66.3(11) . . ?
F3A F2A P1 67.0(11) . . ?
F6A F2A F1 96.4(17) . . ?
F3A F2A F1 102.9(18) . . ?
P1 F2A F1 59.7(10) . . ?
F2 F3A F2A 135.1(27) . . ?
F2 F3A F5A 18.9(25) . . ?
F2A F3A F5A 118.4(18) . . ?
F2 F3A P1 73.5(20) . . ?
F2A F3A P1 64.5(11) . . ?
F5A F3A P1 62.9(10) . . ?
F3 F4A F6A 144.4(30) . . ?
F3 F4A P1 75.2(21) . . ?
F6A F4A P1 69.8(13) . . ?
F2 F5A F3A 25.1(36) . . ?
F2 F5A F1A 134.1(36) . . ?
F3A F5A F1A 111.8(18) . . ?
F2 F5A P1 78.2(27) . . ?
F3A F5A P1 63.7(11) . . ?
F1A F5A P1 58.9(9) . . ?
F4A F6A F2A 106.0(23) . . ?
F4A F6A P1 70.1(13) . . ?
F2A F6A P1 65.6(11) . . ?
F4A F6A F5 90.3(22) . . ?
F2A F6A F5 110.1(17) . . ?
P1 F6A F5 57.7(9) . . ?

loop_
_geom_bond_atom_site_label_1
_geom_bond_atom_site_label_2
_geom_bond_distance
_geom_bond_site_symmetry_2
_geom_bond_publ_flag
Ru1 N2 1.954(7) . ?
Ru1 N5 2.003(7) . ?
Ru1 N1 2.061(7) . ?
Ru1 N3 2.071(7) . ?
Ru1 N4 2.154(8) . ?
Ru1 Cl1 2.434(2) . ?
N1 C1 1.338(11) . ?
N1 C5 1.375(12) . ?
N2 C10 1.342(11) . ?
N2 C6 1.356(11) . ?
N3 C15 1.345(11) . ?
N3 C11 1.360(11) . ?
N4 C16 1.362(12) . ?
N4 C20 1.367(12) . ?
N5 C21 1.345(11) . ?
N5 N6 1.356(10) . ?
N6 C24 1.322(11) . ?
N7 C29 1.341(13) . ?
N7 C25 1.347(12) . ?
C1 C2 1.381(14) . ?
C2 C3 1.37(2) . ?
C3 C4 1.37(2) . ?
C4 C5 1.380(13) . ?
C5 C6 1.478(13) . ?
C6 C7 1.383(13) . ?
C7 C8 1.374(14) . ?
C8 C9 1.399(14) . ?
C9 C10 1.382(13) . ?
C10 C11 1.469(13) . ?
C11 C12 1.379(12) . ?
C12 C13 1.369(14) . ?
C13 C14 1.370(14) . ?
C14 C15 1.370(13) . ?
C16 C17 1.388(14) . ?
C16 C30 1.49(2) . ?
C17 C18 1.34(2) . ?
C18 C19 1.369(15) . ?
C19 C20 1.371(14) . ?
C20 C21 1.456(12) . ?
C21 C22 1.403(13) . ?
C22 C23 1.370(13) . ?
C23 C24 1.382(13) . ?
C24 C25 1.487(13) . ?
C25 C26 1.371(14) . ?
C26 C27 1.385(15) . ?
C27 C28 1.38(2) . ?
C28 C29 1.38(2) . ?
C29 C31 1.49(2) . ?
C1S C2S 1.37(3) . ?
C1S C1S 1.38(5) 2_956 ?
O1S C3S 1.35(4) . ?
O1S C2S 1.41(5) . ?
C3S O1S 1.35(4) 2_856 ?
C3S C4S 1.77(3) . ?
C3S C4S 1.77(3) 2_856 ?
P1 F6 1.50(2) . ?
P1 F1A 1.54(2) . ?
P1 F5 1.55(2) . ?
P1 F1 1.56(2) . ?
P1 F2A 1.56(2) . ?
P1 F6A 1.57(2) . ?
P1 F4A 1.57(2) . ?
P1 F3 1.58(2) . ?
P1 F5A 1.58(2) . ?
P1 F2 1.58(2) . ?
P1 F3A 1.59(2) . ?
P1 F4 1.62(2) . ?
F1 F2A 1.57(3) . ?
F1 F1A 1.69(3) . ?
F2 F5A 0.66(3) . ?
F2 F3A 0.87(3) . ?
F3 F4A 0.82(3) . ?
F3 F4 1.31(3) . ?
F4 F6 1.51(3) . ?
F5 F6 1.57(3) . ?
F5 F6A 1.64(3) . ?
F6 F1A 1.62(3) . ?
F1A F5A 1.55(3) . ?
F2A F6A 1.28(3) . ?
F2A F3A 1.29(3) . ?
F3A F5A 1.42(3) . ?
F4A F6A 1.07(3) . ?
